data_7000806
loop_
_publ_author_name
'Han, Yuan'
'Huynh, Han Vinh'

_publ_section_title
;
 Mixed carbene--isocyanide Pd(ii) complexes: synthesis, structures and
 reactivity towards nucleophiles
;
_journal_issue 12
_journal_name_full 'Dalton Transactions'
_journal_page_first 2201
_journal_page_last 2209
_journal_paper_doi 10.1039/b816471a
_journal_year 2009
_chemical_formula_sum 'C18 H27 Br2 N3 Pd'
_chemical_formula_weight 551.65
_chemical_name_systematic
;
?
;
_space_group_IT_number 19
_symmetry_cell_setting orthorhombic
_symmetry_space_group_name_Hall 'P 2ac 2ab'
_symmetry_space_group_name_H-M 'P 21 21 21'
_atom_sites_solution_hydrogens geom
_atom_sites_solution_primary direct
_atom_sites_solution_secondary difmap
_audit_creation_method SHELXL-97
_cell_angle_alpha 90.00
_cell_angle_beta 90.00
_cell_angle_gamma 90.00
_cell_formula_units_Z 4
_cell_length_a 10.1986(5)
_cell_length_b 13.0958(6)
_cell_length_c 16.2190(7)
_cell_measurement_reflns_used 7368
_cell_measurement_temperature 293(2)
_cell_measurement_theta_max 27.48
_cell_measurement_theta_min 2.36
_cell_volume 2166.19(17)
_computing_cell_refinement 'Bruker SMART'
_computing_data_collection 'Bruker SMART'
_computing_data_reduction 'Bruker SAINT'
_computing_molecular_graphics 'Bruker SHELXTL'
_computing_publication_material 'Bruker SHELXTL'
_computing_structure_refinement 'SHELXL-97 (Sheldrick, 1997)'
_computing_structure_solution 'SHELXS-97 (Sheldrick, 1990)'
_diffrn_ambient_temperature 293(2)
_diffrn_measured_fraction_theta_full 1.000
_diffrn_measured_fraction_theta_max 1.000
_diffrn_measurement_device_type 'CCD area detector'
_diffrn_measurement_method 'phi and omega scans'
_diffrn_radiation_monochromator graphite
_diffrn_radiation_source 'fine-focus sealed tube'
_diffrn_radiation_type MoK\a
_diffrn_radiation_wavelength 0.71073
_diffrn_reflns_av_R_equivalents 0.0270
_diffrn_reflns_av_sigmaI/netI 0.0394
_diffrn_reflns_limit_h_max 13
_diffrn_reflns_limit_h_min -13
_diffrn_reflns_limit_k_max 11
_diffrn_reflns_limit_k_min -17
_diffrn_reflns_limit_l_max 20
_diffrn_reflns_limit_l_min -21
_diffrn_reflns_number 15395
_diffrn_reflns_theta_full 27.49
_diffrn_reflns_theta_max 27.49
_diffrn_reflns_theta_min 2.00
_exptl_absorpt_coefficient_mu 4.550
_exptl_absorpt_correction_T_max 0.5683
_exptl_absorpt_correction_T_min 0.2633
_exptl_absorpt_correction_type multi-scan
_exptl_absorpt_process_details 'Sadabs, (Sheldrick 2001)'
_exptl_crystal_colour 'PALE YELLOW'
_exptl_crystal_density_diffrn 1.692
_exptl_crystal_density_meas ?
_exptl_crystal_density_method .
_exptl_crystal_description BLOCK
_exptl_crystal_F_000 1088
_exptl_crystal_size_max 0.40
_exptl_crystal_size_mid 0.30
_exptl_crystal_size_min 0.14
_refine_diff_density_max 0.542
_refine_diff_density_min -0.383
_refine_diff_density_rms 0.068
_refine_ls_abs_structure_details 'Flack H D (1983), Acta Cryst. A39, 876-881'
_refine_ls_abs_structure_Flack 0.041(5)
_refine_ls_extinction_method none
_refine_ls_goodness_of_fit_ref 0.989
_refine_ls_hydrogen_treatment constr
_refine_ls_matrix_type full
_refine_ls_number_parameters 222
_refine_ls_number_reflns 4938
_refine_ls_number_restraints 0
_refine_ls_restrained_S_all 0.989
_refine_ls_R_factor_all 0.0256
_refine_ls_R_factor_gt 0.0227
_refine_ls_shift/su_max 0.002
_refine_ls_shift/su_mean 0.000
_refine_ls_structure_factor_coef Fsqd
_refine_ls_weighting_details 'calc w=1/[\s^2^(Fo^2^)+(0.0159P)^2^+0.0000P] where P=(Fo^2^+2Fc^2^)/3'
_refine_ls_weighting_scheme calc
_refine_ls_wR_factor_gt 0.0487
_refine_ls_wR_factor_ref 0.0493
_reflns_number_gt 4590
_reflns_number_total 4938
_reflns_threshold_expression >2sigma(I)
_cod_data_source_file b816471a.txt
_cod_data_source_block 6008
_cod_depositor_comments
;
The following automatic conversions were performed:
'_symmetry_cell_setting' value 'Orthorhombic' changed to 'orthorhombic'
according to '/home/saulius/struct/CIF-dictionaries/cif_core.dic'
dictionary named 'cif_core.dic' version 2.4.1 from 2010-06-29.

Automatic conversion script
Id: cif_fix_enum 1527 2010-12-29 10:47:43Z saulius 
;
_cod_original_sg_symbol_H-M P2(1)2(1)2(1)
_cod_database_code 7000806

loop_
_symmetry_equiv_pos_as_xyz
'x, y, z'
'-x+1/2, -y, z+1/2'
'-x, y+1/2, -z+1/2'
'x+1/2, -y+1/2, -z'

loop_
_atom_site_label
_atom_site_type_symbol
_atom_site_fract_x
_atom_site_fract_y
_atom_site_fract_z
_atom_site_U_iso_or_equiv
_atom_site_adp_type
_atom_site_occupancy
_atom_site_symmetry_multiplicity
_atom_site_calc_flag
_atom_site_refinement_flags
_atom_site_disorder_assembly
_atom_site_disorder_group
Pd1 Pd 0.18573(2) 0.297769(14) 0.896539(11) 0.02187(5) Uani 1 1 d . . .
Br2 Br 0.17522(4) 0.14062(2) 0.980989(17) 0.03637(8) Uani 1 1 d . . .
Br1 Br 0.30394(3) 0.21804(2) 0.782509(18) 0.04064(8) Uani 1 1 d . . .
N1 N 0.1031(2) 0.45046(17) 0.77234(14) 0.0238(5) Uani 1 1 d . . .
N2 N 0.2882(2) 0.49356(17) 0.82970(14) 0.0239(5) Uani 1 1 d . . .
N3 N 0.0418(3) 0.42244(19) 1.02897(16) 0.0333(6) Uani 1 1 d . . .
C1 C 0.1916(3) 0.42353(19) 0.82906(15) 0.0221(5) Uani 1 1 d . . .
C2 C 0.1455(2) 0.5394(2) 0.73263(17) 0.0236(6) Uani 1 1 d . . .
C3 C 0.0934(3) 0.5948(2) 0.66649(18) 0.0325(7) Uani 1 1 d . . .
H3 H 0.0141 0.5769 0.6421 0.039 Uiso 1 1 calc R . .
C4 C 0.1652(3) 0.6768(2) 0.63937(18) 0.0338(7) Uani 1 1 d . . .
H4 H 0.1341 0.7148 0.5951 0.041 Uiso 1 1 calc R . .
C5 C 0.2822(3) 0.7046(2) 0.67583(18) 0.0353(7) Uani 1 1 d . . .
H5 H 0.3284 0.7602 0.6551 0.042 Uiso 1 1 calc R . .
C6 C 0.3324(3) 0.6515(2) 0.74250(18) 0.0313(6) Uani 1 1 d . . .
H6 H 0.4096 0.6716 0.7683 0.038 Uiso 1 1 calc R . .
C7 C 0.2627(3) 0.5672(2) 0.76916(17) 0.0250(6) Uani 1 1 d . . .
C8 C -0.0170(3) 0.3908(2) 0.75451(19) 0.0289(6) Uani 1 1 d . . .
H8 H -0.0190 0.3342 0.7940 0.035 Uiso 1 1 calc R . .
C9 C -0.1387(3) 0.4541(3) 0.7701(3) 0.0513(10) Uani 1 1 d . . .
H9A H -0.1428 0.4724 0.8273 0.077 Uiso 1 1 calc R . .
H9B H -0.2151 0.4152 0.7556 0.077 Uiso 1 1 calc R . .
H9C H -0.1355 0.5150 0.7371 0.077 Uiso 1 1 calc R . .
C10 C -0.0108(4) 0.3438(3) 0.6697(2) 0.0552(10) Uani 1 1 d . . .
H10A H -0.0172 0.3966 0.6288 0.083 Uiso 1 1 calc R . .
H10B H -0.0822 0.2967 0.6631 0.083 Uiso 1 1 calc R . .
H10C H 0.0708 0.3083 0.6633 0.083 Uiso 1 1 calc R . .
C11 C 0.4056(3) 0.4859(2) 0.88231(17) 0.0273(6) Uani 1 1 d . . .
H11 H 0.3963 0.4239 0.9156 0.033 Uiso 1 1 calc R . .
C12 C 0.5278(3) 0.4729(3) 0.82966(19) 0.0376(8) Uani 1 1 d . . .
H12A H 0.5146 0.4180 0.7913 0.056 Uiso 1 1 calc R . .
H12B H 0.6013 0.4576 0.8645 0.056 Uiso 1 1 calc R . .
H12C H 0.5445 0.5349 0.7999 0.056 Uiso 1 1 calc R . .
C13 C 0.4138(4) 0.5754(3) 0.9417(2) 0.0503(10) Uani 1 1 d . . .
H13A H 0.4254 0.6375 0.9111 0.075 Uiso 1 1 calc R . .
H13B H 0.4869 0.5659 0.9782 0.075 Uiso 1 1 calc R . .
H13C H 0.3344 0.5794 0.9733 0.075 Uiso 1 1 calc R . .
C14 C 0.0934(3) 0.3740(2) 0.98102(17) 0.0272(6) Uani 1 1 d . . .
C15 C -0.0206(4) 0.4868(3) 1.08964(19) 0.0416(8) Uani 1 1 d . . .
H15A H 0.0060 0.4657 1.1445 0.050 Uiso 1 1 calc R . .
H15B H -0.1150 0.4796 1.0856 0.050 Uiso 1 1 calc R . .
C16 C 0.0179(4) 0.5995(3) 1.0759(2) 0.0575(11) Uani 1 1 d . . .
H16A H -0.0205 0.6405 1.1195 0.069 Uiso 1 1 calc R . .
H16B H 0.1124 0.6056 1.0802 0.069 Uiso 1 1 calc R . .
C17 C -0.0242(4) 0.6419(3) 0.9949(3) 0.0636(12) Uani 1 1 d . . .
H17A H 0.0148 0.6013 0.9514 0.076 Uiso 1 1 calc R . .
H17B H 0.0096 0.7109 0.9898 0.076 Uiso 1 1 calc R . .
C18 C -0.1726(5) 0.6445(3) 0.9822(3) 0.0924(16) Uani 1 1 d . . .
H18A H -0.2061 0.5760 0.9814 0.139 Uiso 1 1 calc R . .
H18B H -0.1922 0.6774 0.9307 0.139 Uiso 1 1 calc R . .
H18C H -0.2129 0.6818 1.0264 0.139 Uiso 1 1 calc R . .

loop_
_atom_site_aniso_label
_atom_site_aniso_U_11
_atom_site_aniso_U_22
_atom_site_aniso_U_33
_atom_site_aniso_U_23
_atom_site_aniso_U_13
_atom_site_aniso_U_12
Pd1 0.02652(9) 0.01653(9) 0.02254(9) 0.00242(8) 0.00084(9) -0.00040(10)
Br2 0.05277(18) 0.02414(15) 0.03220(15) 0.00643(11) -0.00320(16) -0.00516(16)
Br1 0.05167(19) 0.03106(16) 0.03920(16) -0.00173(13) 0.01166(15) 0.00913(17)
N1 0.0240(11) 0.0208(12) 0.0264(12) 0.0036(10) -0.0001(10) 0.0004(10)
N2 0.0254(12) 0.0183(11) 0.0279(12) 0.0029(9) -0.0022(9) 0.0003(10)
N3 0.0426(15) 0.0254(14) 0.0320(14) 0.0030(11) 0.0032(12) 0.0030(12)
C1 0.0209(12) 0.0216(13) 0.0239(12) -0.0001(10) 0.0021(12) 0.0038(13)
C2 0.0209(13) 0.0203(14) 0.0295(14) 0.0068(11) 0.0038(11) 0.0021(11)
C3 0.0303(15) 0.0344(18) 0.0327(16) 0.0082(13) 0.0016(13) 0.0049(14)
C4 0.0365(17) 0.0276(16) 0.0373(15) 0.0149(12) 0.0029(14) 0.0120(14)
C5 0.0415(17) 0.0202(15) 0.0442(17) 0.0096(14) 0.0132(13) 0.0054(14)
C6 0.0317(15) 0.0224(14) 0.0398(16) 0.0024(12) 0.0069(14) 0.0001(14)
C7 0.0279(14) 0.0181(14) 0.0291(15) 0.0025(12) 0.0018(12) 0.0031(12)
C8 0.0246(13) 0.0289(16) 0.0332(16) 0.0040(12) -0.0025(12) -0.0052(13)
C9 0.0271(16) 0.049(2) 0.078(3) 0.003(2) 0.0045(17) 0.0018(16)
C10 0.054(2) 0.063(3) 0.048(2) -0.0141(19) -0.0050(18) -0.015(2)
C11 0.0273(14) 0.0261(15) 0.0285(15) 0.0041(12) -0.0052(12) -0.0009(13)
C12 0.0290(16) 0.043(2) 0.0406(18) 0.0113(15) -0.0029(14) 0.0030(15)
C13 0.059(2) 0.049(2) 0.044(2) -0.0117(17) -0.0107(18) -0.003(2)
C14 0.0332(14) 0.0233(15) 0.0252(14) 0.0058(12) 0.0019(13) 0.0017(13)
C15 0.055(2) 0.0409(19) 0.0289(17) 0.0006(14) 0.0112(15) 0.0106(17)
C16 0.076(3) 0.038(2) 0.058(2) -0.0134(18) 0.008(2) 0.000(2)
C17 0.093(3) 0.028(2) 0.070(3) 0.0058(19) 0.017(2) -0.001(2)
C18 0.101(4) 0.061(3) 0.115(4) 0.029(3) -0.008(4) -0.009(3)

loop_
_atom_type_symbol
_atom_type_description
_atom_type_scat_dispersion_real
_atom_type_scat_dispersion_imag
_atom_type_scat_source
C C 0.0033 0.0016 'International Tables Vol C Tables 4.2.6.8 and 6.1.1.4'
H H 0.0000 0.0000 'International Tables Vol C Tables 4.2.6.8 and 6.1.1.4'
N N 0.0061 0.0033 'International Tables Vol C Tables 4.2.6.8 and 6.1.1.4'
Br Br -0.2901 2.4595 'International Tables Vol C Tables 4.2.6.8 and 6.1.1.4'
Pd Pd -0.9988 1.0072 'International Tables Vol C Tables 4.2.6.8 and 6.1.1.4'

loop_
_geom_angle_atom_site_label_1
_geom_angle_atom_site_label_2
_geom_angle_atom_site_label_3
_geom_angle
_geom_angle_site_symmetry_1
_geom_angle_site_symmetry_3
_geom_angle_publ_flag
C14 Pd1 C1 88.68(11) . . ?
C14 Pd1 Br1 174.19(8) . . ?
C1 Pd1 Br1 85.53(7) . . ?
C14 Pd1 Br2 90.92(8) . . ?
C1 Pd1 Br2 179.25(8) . . ?
Br1 Pd1 Br2 94.874(13) . . ?
C1 N1 C2 109.2(2) . . ?
C1 N1 C8 123.6(2) . . ?
C2 N1 C8 127.2(2) . . ?
C1 N2 C7 109.1(2) . . ?
C1 N2 C11 123.6(2) . . ?
C7 N2 C11 127.1(2) . . ?
C14 N3 C15 178.0(3) . . ?
N1 C1 N2 108.6(2) . . ?
N1 C1 Pd1 125.5(2) . . ?
N2 C1 Pd1 125.81(19) . . ?
C7 C2 N1 106.8(2) . . ?
C7 C2 C3 121.3(3) . . ?
N1 C2 C3 131.9(3) . . ?
C4 C3 C2 116.7(3) . . ?
C3 C4 C5 122.0(3) . . ?
C4 C5 C6 121.4(3) . . ?
C7 C6 C5 117.1(3) . . ?
C6 C7 C2 121.4(3) . . ?
C6 C7 N2 132.3(3) . . ?
C2 C7 N2 106.2(2) . . ?
N1 C8 C10 111.0(2) . . ?
N1 C8 C9 110.9(2) . . ?
C10 C8 C9 114.2(3) . . ?
N2 C11 C13 111.0(2) . . ?
N2 C11 C12 110.4(2) . . ?
C13 C11 C12 113.4(3) . . ?
N3 C14 Pd1 176.9(3) . . ?
N3 C15 C16 110.4(3) . . ?
C17 C16 C15 114.3(3) . . ?
C16 C17 C18 114.4(4) . . ?

loop_
_geom_bond_atom_site_label_1
_geom_bond_atom_site_label_2
_geom_bond_distance
_geom_bond_site_symmetry_2
_geom_bond_publ_flag
Pd1 C14 1.939(3) . ?
Pd1 C1 1.978(3) . ?
Pd1 Br1 2.4422(4) . ?
Pd1 Br2 2.4745(3) . ?
N1 C1 1.336(3) . ?
N1 C2 1.399(3) . ?
N1 C8 1.481(3) . ?
N2 C1 1.346(3) . ?
N2 C7 1.400(3) . ?
N2 C11 1.474(3) . ?
N3 C14 1.133(4) . ?
N3 C15 1.444(4) . ?
C2 C7 1.383(4) . ?
C2 C3 1.400(4) . ?
C3 C4 1.372(4) . ?
C4 C5 1.381(4) . ?
C5 C6 1.384(4) . ?
C6 C7 1.382(4) . ?
C8 C10 1.508(5) . ?
C8 C9 1.514(4) . ?
C11 C13 1.520(4) . ?
C11 C12 1.520(4) . ?
C15 C16 1.543(5) . ?
C16 C17 1.488(5) . ?
C17 C18 1.528(6) . ?
